data_4300704
_journal_name_full 'Inorganic Chemistry'
_journal_paper_doi 10.1021/ic051875n
_journal_year 2006
_chemical_formula_moiety '3(C54 H78 Hg2 N6 S6), F6 P, 4(Cl), 3(Cl), Cl, 1.02(Cl), 1.98(Cl)'
_chemical_formula_sum 'C162 H234 Cl11 F6 Hg6 N18 P S18'
_chemical_formula_weight 4749.39
_space_group_IT_number 148
_symmetry_cell_setting trigonal
_symmetry_space_group_name_Hall '-R 3'
_symmetry_space_group_name_H-M 'R -3 :H'
_cell_angle_alpha 90.00
_cell_angle_beta 90.00
_cell_angle_gamma 120.00
_cell_formula_units_Z 3
_cell_length_a 20.8335(11)
_cell_length_b 20.8335(11)
_cell_length_c 42.762(3)
_cell_measurement_temperature 193(2)
_cell_volume 16073.5(16)
_diffrn_ambient_temperature 193(2)
_exptl_crystal_density_diffrn 1.472
_cod_original_sg_symbol_H-M 'R -3'
_cod_database_code 4300704

loop_
_symmetry_equiv_pos_as_xyz
'x, y, z'
'-y, x-y, z'
'-x+y, -x, z'
'x+2/3, y+1/3, z+1/3'
'-y+2/3, x-y+1/3, z+1/3'
'-x+y+2/3, -x+1/3, z+1/3'
'x+1/3, y+2/3, z+2/3'
'-y+1/3, x-y+2/3, z+2/3'
'-x+y+1/3, -x+2/3, z+2/3'
'-x, -y, -z'
'y, -x+y, -z'
'x-y, x, -z'
'-x+2/3, -y+1/3, -z+1/3'
'y+2/3, -x+y+1/3, -z+1/3'
'x-y+2/3, x+1/3, -z+1/3'
'-x+1/3, -y+2/3, -z+2/3'
'y+1/3, -x+y+2/3, -z+2/3'
'x-y+1/3, x+2/3, -z+2/3'

loop_
_atom_site_label
_atom_site_type_symbol
_atom_site_fract_x
_atom_site_fract_y
_atom_site_fract_z
_atom_site_U_iso_or_equiv
_atom_site_adp_type
_atom_site_occupancy
_atom_site_symmetry_multiplicity
_atom_site_calc_flag
_atom_site_refinement_flags
_atom_site_disorder_assembly
_atom_site_disorder_group
Hg1 Hg 0.70735(11) 0.93186(11) 0.33761(5) 0.0342(10) Uani 1 1 d . . .
Cl1 Cl 0.8255(16) 0.6052(16) 0.4870(7) 0.041(6) Uiso 0.50 1 d P . .
Cl2 Cl 0.043(2) 0.530(2) 0.5422(9) 0.057(8) Uiso 0.50 1 d P . .
Cl3 Cl 1.0000 1.0000 0.1666(13) 0.047(7) Uiso 0.50 3 d SPD . .
Cl4 Cl 0.3333 0.6667 0.1667 0.047(7) Uiso 1 6 d S . .
Cl5 Cl 1.062(5) 0.770(5) 0.488(2) 0.040(18) Uiso 0.17 1 d P . .
Cl6 Cl 0.648(4) 1.192(4) 0.4726(17) 0.076(17) Uiso 0.33 1 d PD . .
S1 S 0.8411(7) 0.9830(7) 0.3418(3) 0.029(3) Uani 1 1 d . . .
S2 S 0.6286(7) 0.9834(7) 0.3495(3) 0.035(3) Uani 1 1 d . . .
S3 S 0.6638(7) 0.8150(7) 0.3796(3) 0.027(2) Uani 1 1 d . . .
P1 P 0.6667 0.3333 0.3333 0.053(10) Uani 1 6 d S . .
F1 F 0.669(5) 0.270(5) 0.352(2) 0.14(3) Uani 1 1 d . . .
N1 N 0.996(3) 1.172(3) 0.2288(10) 0.040(11) Uani 1 1 d . . .
N2 N 0.930(2) 0.814(2) 0.4369(10) 0.030(9) Uani 1 1 d . . .
N3 N 0.832(3) 1.290(3) 0.4019(12) 0.040(11) Uani 1 1 d . . .
C1 C 0.881(3) 1.038(3) 0.3086(12) 0.028(10) Uani 1 1 d . . .
C2 C 0.959(3) 1.077(3) 0.3066(13) 0.037(12) Uani 1 1 d . . .
H2 H 0.9869 1.0737 0.3235 0.044 Uiso 1 1 calc R . .
C3 C 0.996(3) 1.119(4) 0.2810(14) 0.040(13) Uani 1 1 d . . .
H3 H 1.0484 1.1443 0.2803 0.048 Uiso 1 1 calc R . .
C4 C 0.956(3) 1.124(3) 0.2564(12) 0.033(11) Uani 1 1 d . . .
C5 C 0.880(3) 1.090(3) 0.2577(13) 0.037(12) Uani 1 1 d . . .
H5 H 0.8530 1.0944 0.2409 0.045 Uiso 1 1 calc R . .
C6 C 0.842(3) 1.047(3) 0.2836(13) 0.034(11) Uani 1 1 d . . .
H6 H 0.7900 1.0241 0.2845 0.041 Uiso 1 1 calc R . .
C7 C 0.955(4) 1.137(5) 0.1986(14) 0.06(2) Uani 1 1 d . . .
H7A H 0.9456 1.0866 0.1969 0.093 Uiso 1 1 calc R . .
H7B H 0.9850 1.1666 0.1808 0.093 Uiso 1 1 calc R . .
H7C H 0.9077 1.1370 0.1985 0.093 Uiso 1 1 calc R . .
C8 C 0.999(6) 1.245(4) 0.2328(18) 0.07(2) Uani 1 1 d . . .
H8A H 0.9487 1.2370 0.2341 0.098 Uiso 1 1 calc R . .
H8B H 1.0247 1.2770 0.2148 0.098 Uiso 1 1 calc R . .
H8C H 1.0262 1.2689 0.2520 0.098 Uiso 1 1 calc R . .
C9 C 1.072(4) 1.184(5) 0.2257(17) 0.06(2) Uani 1 1 d . . .
H9A H 1.0994 1.2038 0.2453 0.092 Uiso 1 1 calc R . .
H9B H 1.0984 1.2195 0.2088 0.092 Uiso 1 1 calc R . .
H9C H 1.0700 1.1369 0.2208 0.092 Uiso 1 1 calc R . .
C10 C 0.691(3) 1.072(3) 0.3653(12) 0.029(10) Uani 1 1 d . . .
C11 C 0.667(3) 1.100(3) 0.3890(14) 0.036(11) Uani 1 1 d . . .
H11 H 0.6182 1.0697 0.3973 0.043 Uiso 1 1 calc R . .
C12 C 0.711(3) 1.170(3) 0.4011(13) 0.037(12) Uani 1 1 d . . .
H12 H 0.6938 1.1884 0.4174 0.044 Uiso 1 1 calc R . .
C13 C 0.782(3) 1.214(3) 0.3891(12) 0.031(10) Uani 1 1 d . . .
C14 C 0.808(3) 1.188(3) 0.3654(12) 0.032(10) Uani 1 1 d . . .
H14 H 0.8561 1.2183 0.3573 0.038 Uiso 1 1 calc R . .
C15 C 0.763(3) 1.118(3) 0.3537(12) 0.030(10) Uani 1 1 d . . .
H15 H 0.7813 1.1000 0.3375 0.036 Uiso 1 1 calc R . .
C16 C 0.896(5) 1.290(5) 0.419(2) 0.07(3) Uani 1 1 d . . .
H16A H 0.9209 1.2730 0.4041 0.109 Uiso 1 1 calc R . .
H16B H 0.8769 1.2561 0.4365 0.109 Uiso 1 1 calc R . .
H16C H 0.9310 1.3400 0.4259 0.109 Uiso 1 1 calc R . .
C17 C 0.863(5) 1.346(4) 0.3758(19) 0.060(19) Uani 1 1 d . . .
H17A H 0.8225 1.3461 0.3644 0.090 Uiso 1 1 calc R . .
H17B H 0.8911 1.3320 0.3615 0.090 Uiso 1 1 calc R . .
H17C H 0.8961 1.3951 0.3844 0.090 Uiso 1 1 calc R . .
C18 C 0.793(5) 1.316(4) 0.424(2) 0.06(2) Uani 1 1 d . . .
H18A H 0.8281 1.3657 0.4314 0.096 Uiso 1 1 calc R . .
H18B H 0.7728 1.2816 0.4414 0.096 Uiso 1 1 calc R . .
H18C H 0.7525 1.3170 0.4126 0.096 Uiso 1 1 calc R . .
C19 C 0.740(3) 0.812(3) 0.3956(11) 0.025(9) Uani 1 1 d . . .
C20 C 0.744(3) 0.803(3) 0.4282(11) 0.029(10) Uani 1 1 d . . .
H20 H 0.7042 0.7978 0.4411 0.035 Uiso 1 1 calc R . .
C21 C 0.804(3) 0.803(3) 0.4418(11) 0.030(10) Uani 1 1 d . . .
H21 H 0.8048 0.7973 0.4637 0.036 Uiso 1 1 calc R . .
C22 C 0.862(3) 0.811(2) 0.4233(11) 0.025(9) Uani 1 1 d . . .
C23 C 0.859(3) 0.817(3) 0.3910(11) 0.027(9) Uani 1 1 d . . .
H23 H 0.8982 0.8211 0.3782 0.032 Uiso 1 1 calc R . .
C24 C 0.798(3) 0.817(3) 0.3774(11) 0.026(9) Uani 1 1 d . . .
H24 H 0.7962 0.8200 0.3552 0.032 Uiso 1 1 calc R . .
C25 C 0.997(3) 0.886(3) 0.4289(15) 0.039(12) Uani 1 1 d . . .
H25A H 0.9987 0.8943 0.4063 0.059 Uiso 1 1 calc R . .
H25B H 1.0416 0.8857 0.4356 0.059 Uiso 1 1 calc R . .
H25C H 0.9945 0.9267 0.4396 0.059 Uiso 1 1 calc R . .
C26 C 0.939(4) 0.751(4) 0.4240(14) 0.042(14) Uani 1 1 d . . .
H26A H 0.9828 0.7536 0.4330 0.062 Uiso 1 1 calc R . .
H26B H 0.9437 0.7562 0.4012 0.062 Uiso 1 1 calc R . .
H26C H 0.8947 0.7039 0.4293 0.062 Uiso 1 1 calc R . .
C27 C 0.927(3) 0.807(4) 0.4722(12) 0.040(12) Uani 1 1 d . . .
H27A H 0.9309 0.8522 0.4815 0.059 Uiso 1 1 calc R . .
H27B H 0.9684 0.8015 0.4795 0.059 Uiso 1 1 calc R . .
H27C H 0.8801 0.7641 0.4786 0.059 Uiso 1 1 calc R . .

loop_
_atom_site_aniso_label
_atom_site_aniso_U_11
_atom_site_aniso_U_22
_atom_site_aniso_U_33
_atom_site_aniso_U_23
_atom_site_aniso_U_13
_atom_site_aniso_U_12
Hg1 0.0270(13) 0.0300(13) 0.0441(16) -0.0010(8) 0.0010(7) 0.0131(9)
S1 0.025(6) 0.027(6) 0.030(6) 0.002(4) -0.002(4) 0.010(5)
S2 0.028(6) 0.031(6) 0.046(7) -0.003(5) -0.005(5) 0.015(5)
S3 0.025(6) 0.030(6) 0.026(5) 0.003(4) 0.002(4) 0.014(5)
P1 0.044(14) 0.044(14) 0.07(3) 0.000 0.000 0.022(7)
F1 0.12(6) 0.12(6) 0.18(8) 0.07(6) -0.01(5) 0.06(5)
N1 0.04(3) 0.04(3) 0.02(2) -0.003(18) 0.003(18) 0.01(2)
N2 0.03(2) 0.03(2) 0.03(2) -0.008(17) -0.008(17) 0.016(18)
N3 0.04(3) 0.04(3) 0.05(3) -0.01(2) 0.00(2) 0.02(2)
C1 0.03(2) 0.02(2) 0.03(2) -0.002(18) -0.002(19) 0.01(2)
C2 0.03(3) 0.04(3) 0.03(3) 0.01(2) -0.01(2) 0.01(2)
C3 0.02(3) 0.04(3) 0.04(3) 0.01(2) 0.00(2) 0.01(2)
C4 0.03(3) 0.03(2) 0.03(2) 0.000(19) 0.00(2) 0.01(2)
C5 0.03(3) 0.04(3) 0.03(3) 0.01(2) 0.00(2) 0.01(2)
C6 0.02(2) 0.04(3) 0.04(3) 0.01(2) 0.00(2) 0.01(2)
C7 0.06(4) 0.07(5) 0.02(3) -0.01(3) 0.00(3) 0.01(4)
C8 0.10(7) 0.04(3) 0.05(4) 0.01(3) 0.02(4) 0.03(4)
C9 0.04(4) 0.07(5) 0.04(3) 0.01(3) 0.01(3) 0.01(4)
C10 0.03(2) 0.03(2) 0.03(2) 0.003(19) -0.002(18) 0.01(2)
C11 0.03(3) 0.04(3) 0.04(3) 0.00(2) 0.01(2) 0.02(2)
C12 0.04(3) 0.04(3) 0.03(3) 0.00(2) 0.01(2) 0.02(3)
C13 0.03(3) 0.03(3) 0.03(2) 0.00(2) 0.00(2) 0.02(2)
C14 0.03(3) 0.03(3) 0.03(2) 0.00(2) 0.00(2) 0.02(2)
C15 0.03(2) 0.03(2) 0.03(3) 0.001(19) 0.01(2) 0.01(2)
C16 0.06(5) 0.06(5) 0.10(7) -0.04(5) -0.04(5) 0.04(4)
C17 0.07(5) 0.03(3) 0.07(5) 0.00(3) 0.01(4) 0.02(3)
C18 0.06(5) 0.05(4) 0.07(5) -0.02(4) 0.01(4) 0.03(4)
C19 0.02(2) 0.02(2) 0.03(2) 0.002(17) 0.002(17) 0.011(18)
C20 0.03(2) 0.03(3) 0.03(2) 0.001(19) 0.005(18) 0.01(2)
C21 0.03(2) 0.03(2) 0.02(2) 0.000(18) 0.003(18) 0.01(2)
C22 0.02(2) 0.02(2) 0.03(2) -0.002(17) -0.004(17) 0.007(17)
C23 0.03(2) 0.03(2) 0.02(2) 0.003(18) 0.004(17) 0.02(2)
C24 0.03(2) 0.03(2) 0.02(2) 0.002(17) 0.001(17) 0.012(19)
C25 0.02(2) 0.04(3) 0.05(3) 0.00(2) 0.00(2) 0.01(2)
C26 0.05(4) 0.05(3) 0.04(3) -0.02(3) -0.02(3) 0.04(3)
C27 0.04(3) 0.05(3) 0.03(3) -0.01(2) -0.01(2) 0.03(3)

loop_
_geom_bond_atom_site_label_1
_geom_bond_atom_site_label_2
_geom_bond_distance
_geom_bond_site_symmetry_2
_geom_bond_publ_flag
Hg1 S2 2.421(13) . ?
Hg1 S1 2.441(12) . ?
Hg1 S3 2.602(12) 16_665 ?
Hg1 S3 2.787(12) . ?
S1 C1 1.75(5) . ?
S2 C10 1.78(5) . ?
S3 C19 1.76(5) . ?
S3 Hg1 2.602(12) 16_665 ?
P1 F1 1.56(7) 16_655 ?
P1 F1 1.56(7) . ?
P1 F1 1.56(7) 2_655 ?
P1 F1 1.56(7) 3_665 ?
P1 F1 1.56(7) 17 ?
P1 F1 1.56(7) 18_545 ?
N1 C9 1.49(9) . ?
N1 C4 1.50(7) . ?
N1 C8 1.50(9) . ?
N1 C7 1.52(7) . ?
N2 C22 1.49(6) . ?
N2 C25 1.50(7) . ?
N2 C26 1.51(7) . ?
N2 C27 1.51(7) . ?
N3 C18 1.50(8) . ?
N3 C13 1.50(7) . ?
N3 C17 1.50(9) . ?
N3 C16 1.51(9) . ?
C1 C6 1.40(7) . ?
C1 C2 1.41(7) . ?
C2 C3 1.37(8) . ?
C2 H2 0.9500 . ?
C3 C4 1.38(8) . ?
C3 H3 0.9500 . ?
C4 C5 1.38(8) . ?
C5 C6 1.39(8) . ?
C5 H5 0.9500 . ?
C6 H6 0.9500 . ?
C7 H7A 0.9800 . ?
C7 H7B 0.9800 . ?
C7 H7C 0.9800 . ?
C8 H8A 0.9800 . ?
C8 H8B 0.9800 . ?
C8 H8C 0.9800 . ?
C9 H9A 0.9800 . ?
C9 H9B 0.9800 . ?
C9 H9C 0.9800 . ?
C10 C11 1.38(8) . ?
C10 C15 1.41(7) . ?
C11 C12 1.39(8) . ?
C11 H11 0.9500 . ?
C12 C13 1.38(8) . ?
C12 H12 0.9500 . ?
C13 C14 1.39(7) . ?
C14 C15 1.38(7) . ?
C14 H14 0.9500 . ?
C15 H15 0.9500 . ?
C16 H16A 0.9800 . ?
C16 H16B 0.9800 . ?
C16 H16C 0.9800 . ?
C17 H17A 0.9800 . ?
C17 H17B 0.9800 . ?
C17 H17C 0.9800 . ?
C18 H18A 0.9800 . ?
C18 H18B 0.9800 . ?
C18 H18C 0.9800 . ?
C19 C24 1.41(7) . ?
C19 C20 1.41(7) . ?
C20 C21 1.38(7) . ?
C20 H20 0.9500 . ?
C21 C22 1.40(7) . ?
C21 H21 0.9500 . ?
C22 C23 1.39(6) . ?
C23 C24 1.39(7) . ?
C23 H23 0.9500 . ?
C24 H24 0.9500 . ?
C25 H25A 0.9800 . ?
C25 H25B 0.9800 . ?
C25 H25C 0.9800 . ?
C26 H26A 0.9800 . ?
C26 H26B 0.9800 . ?
C26 H26C 0.9800 . ?
C27 H27A 0.9800 . ?
C27 H27B 0.9800 . ?
C27 H27C 0.9800 . ?
